data_1521792
loop_
_publ_author_name
'Kido, H.'
'Hoshikawa, T.'
'Shimada, M.'
'Koizumi, M.'

_publ_section_title
;
 Preparation and magnetic and elctrical properties of RZnSi
;
_journal_name_full 'Physica Status Solidi, Sectio A: Applied Research'
_journal_page_first 601
_journal_page_last 605
_journal_volume 80
_journal_year 1983
_chemical_formula_sum 'Nd Si Zn'
_chemical_name_systematic 'Nd (Si Zn)'
_space_group_IT_number 191
_symmetry_space_group_name_Hall '-P 6 2'
_symmetry_space_group_name_H-M 'P 6/m m m'
_cell_angle_alpha 90
_cell_angle_beta 90
_cell_angle_gamma 120
_cell_formula_units_Z 1
_cell_length_a 4.167
_cell_length_b 4.167
_cell_length_c 4.174
_cell_volume 62.767
_citation_journal_id_ASTM PSSABA
_cod_data_source_file Kido_PSSABA_1983_1427.cif
_cod_data_source_block Nd1Si1Zn1
_cod_original_cell_volume 62.7668
_cod_original_formula_sum 'Nd1 Si1 Zn1'
_cod_database_code 1521792

loop_
_symmetry_equiv_pos_as_xyz
x,y,z
x-y,x,z
-y,x-y,z
-x,-y,z
-x+y,-x,z
y,-x+y,z
-y,-x,-z
x-y,-y,-z
x,x-y,-z
y,x,-z
-x+y,y,-z
-x,-x+y,-z
-x,-y,-z
-x+y,-x,-z
y,-x+y,-z
x,y,-z
x-y,x,-z
-y,x-y,-z
y,x,z
-x+y,y,z
-x,-x+y,z
-y,-x,z
x-y,-y,z
x,x-y,z

loop_
_atom_site_label
_atom_site_type_symbol
_atom_site_fract_x
_atom_site_fract_y
_atom_site_fract_z
_atom_site_occupancy
_atom_site_U_iso_or_equiv
Nd1 Nd 0 0 0 1 0.0
Zn1 Zn 0.3333 0.6667 0.5 0.5 0.0
Si1 Si 0.3333 0.6667 0.5 0.5 0.0
